data_4078388
loop_
_publ_author_name
'Ueno, Keiji'
'Masuko, Akira'
'Ogino, Hiroshi'

_publ_section_title
;
 Synthesis, Structure, and Fluxional Behavior of Donor-Stabilized
 Bis(silylene)tungsten Complexes
;
_journal_issue 23
_journal_name_full Organometallics
_journal_page_first 5023
_journal_paper_doi 10.1021/om970609h
_journal_volume 16
_journal_year 1997
_chemical_formula_sum 'C6 H10 O1.5 Si W0.5'
_chemical_formula_weight 226.15
_chemical_name_systematic
;
 ?
;
_space_group_IT_number 57
_symmetry_cell_setting orthorhombic
_symmetry_space_group_name_Hall '-P 2a 2ab'
_symmetry_space_group_name_H-M 'P b m a'
_atom_sites_solution_hydrogens geom
_atom_sites_solution_primary heavy
_atom_sites_solution_secondary difmap
_audit_creation_method SHELXL
_cell_angle_alpha 90.00
_cell_angle_beta 90.00
_cell_angle_gamma 90.00
_cell_formula_units_Z 8
_cell_length_a 12.771(6)
_cell_length_b 14.478(6)
_cell_length_c 8.755(4)
_cell_measurement_reflns_used 86
_cell_measurement_temperature 293(2)
_cell_measurement_theta_max 30
_cell_measurement_theta_min 25
_cell_volume 1618.8(13)
_computing_structure_refinement 'SHELXL-93 (Sheldrick, 1993)'
_computing_structure_solution 'SHELXS-86 (Sheldrick, 1990)'
_diffrn_ambient_temperature 293(2)
_diffrn_measurement_device 'Rigaku AFC-6A'
_diffrn_measurement_method omega/2theta
_diffrn_radiation_monochromator graphite
_diffrn_radiation_source 'fine-focus sealed tube'
_diffrn_radiation_type MoK\a
_diffrn_radiation_wavelength 0.71073
_diffrn_reflns_av_R_equivalents 0.0000
_diffrn_reflns_av_sigmaI/netI 0.0573
_diffrn_reflns_limit_h_max 17
_diffrn_reflns_limit_h_min 0
_diffrn_reflns_limit_k_max 20
_diffrn_reflns_limit_k_min 0
_diffrn_reflns_limit_l_max 12
_diffrn_reflns_limit_l_min 0
_diffrn_reflns_number 2212
_diffrn_reflns_theta_max 30.00
_diffrn_reflns_theta_min 2.33
_diffrn_standards_interval_count 100
_diffrn_standards_number 3
_exptl_absorpt_coefficient_mu 7.282
_exptl_absorpt_correction_type none
_exptl_crystal_colour yellow
_exptl_crystal_density_diffrn 1.856
_exptl_crystal_description prismatic
_exptl_crystal_F_000 872
_exptl_crystal_size_max 0.45
_exptl_crystal_size_mid 0.42
_exptl_crystal_size_min 0.36
_refine_diff_density_max 3.650
_refine_diff_density_min -3.678
_refine_diff_density_rms 0.318
_refine_ls_extinction_method none
_refine_ls_goodness_of_fit_all 0.960
_refine_ls_goodness_of_fit_obs 1.035
_refine_ls_matrix_type full
_refine_ls_number_parameters 97
_refine_ls_number_reflns 2212
_refine_ls_number_restraints 0
_refine_ls_restrained_S_all 0.960
_refine_ls_restrained_S_obs 1.035
_refine_ls_R_factor_all 0.0852
_refine_ls_R_factor_obs 0.0617
_refine_ls_shift/esd_max -0.034
_refine_ls_shift/esd_mean 0.003
_refine_ls_structure_factor_coef Fsqd
_refine_ls_weighting_details 'w=1/[\s^2^(Fo^2^)+(0.1000P)^2^+0.0000P] where P=(Fo^2^+2Fc^2^)/3'
_refine_ls_weighting_scheme calc
_refine_ls_wR_factor_all 0.1494
_refine_ls_wR_factor_obs 0.1380
_reflns_number_observed 1640
_reflns_number_total 2212
_reflns_observed_criterion >2sigma(I)
_cod_data_source_file om970609h.cif
_cod_data_source_block CpW(CO)2{(SiMe2)2...OMe}
_cod_depositor_comments
;
The following automatic conversions were performed:

'_symmetry_cell_setting' tag value 'orthorohmbic' was replaced with
'orthorhombic' value as specified in the replacement file
'/home/robertas/cod-tools/perl-scripts/inputs/replacement_values.lst'.

Automatic conversion script
Id: cif_fix_values 3143 2015-03-26 13:38:13Z robertas 

The following automatic conversions were performed:

'_refine_ls_weighting_scheme' value 'calc
w=1/[\s^2^(Fo^2^)+(0.1000P)^2^+0.0000P] where P=(Fo^2^+2Fc^2^)/3' was
changed to 'calc'. New tag '_refine_ls_weighting_details' was
created. The value of the new tag was set to
'w=1/[\s^2^(Fo^2^)+(0.1000P)^2^+0.0000P] where P=(Fo^2^+2Fc^2^)/3'.

Automatic conversion script
Id: cif_fix_values 3143 2015-03-26 13:38:13Z robertas 
;
_cod_original_cell_volume 1618.8(12)
_cod_original_sg_symbol_H-M Pbma
_cod_original_formula_sum 'C6 H10 O1.50 Si W0.50'
_cod_database_code 4078388

loop_
_symmetry_equiv_pos_as_xyz
'x, y, z'
'-x, y+1/2, -z'
'x+1/2, -y+1/2, -z'
'-x+1/2, -y, z'
'-x, -y, -z'
'x, -y-1/2, z'
'-x-1/2, y-1/2, z'
'x-1/2, y, -z'

loop_
_atom_site_aniso_label
_atom_site_aniso_U_11
_atom_site_aniso_U_22
_atom_site_aniso_U_33
_atom_site_aniso_U_23
_atom_site_aniso_U_13
_atom_site_aniso_U_12
W 0.0249(2) 0.0322(3) 0.0251(2) 0.000 0.0005(2) 0.000
Si 0.0343(13) 0.0241(12) 0.0328(13) -0.0017(11) 0.0014(11) 0.0010(10)
O2 0.051(6) 0.028(5) 0.041(5) 0.000 0.016(5) 0.000
C1 0.034(5) 0.048(6) 0.039(5) 0.004(5) -0.002(4) 0.003(5)
O1 0.049(5) 0.064(6) 0.087(7) 0.013(6) -0.006(5) 0.022(5)
C2 0.051(11) 0.087(16) 0.056(12) 0.000 0.023(10) 0.000
C3 0.069(8) 0.035(6) 0.070(9) 0.006(6) 0.000(7) 0.011(6)
C4 0.060(8) 0.060(8) 0.045(6) -0.019(6) -0.004(6) -0.004(7)
C5 0.071(15) 0.136(26) 0.027(9) 0.000 0.007(9) 0.000
C6 0.156(21) 0.070(11) 0.049(8) 0.021(8) -0.037(11) -0.008(13)
C7 0.097(12) 0.196(25) 0.035(7) -0.022(9) -0.025(8) 0.099(15)

loop_
_atom_site_label
_atom_site_type_symbol
_atom_site_fract_x
_atom_site_fract_y
_atom_site_fract_z
_atom_site_U_iso_or_equiv
_atom_site_thermal_displace_type
_atom_site_occupancy
_atom_site_calc_flag
_atom_site_refinement_flags
W W 0.17857(4) 0.2500 0.09055(6) 0.0274(2) Uani 1 d S
Si Si 0.0730(2) 0.3412(2) 0.2761(3) 0.0304(5) Uani 1 d .
O2 O -0.0055(9) 0.2500 0.3539(13) 0.040(2) Uani 1 d S
C1 C 0.2766(8) 0.1653(8) 0.1833(12) 0.040(2) Uani 1 d .
O1 O 0.3361(7) 0.1106(7) 0.2323(13) 0.067(3) Uani 1 d .
C2 C -0.0750(16) 0.2500 0.4879(25) 0.065(6) Uani 1 d S
C3 C -0.0271(11) 0.4250(8) 0.2010(16) 0.058(3) Uani 1 d .
H3A H -0.0680(53) 0.3957(24) 0.1228(83) 0.087 Uiso 1 calc R
H3B H 0.0078(12) 0.4780(33) 0.1591(105) 0.087 Uiso 1 calc R
H3C H -0.0722(51) 0.4441(54) 0.2828(29) 0.087 Uiso 1 calc R
C4 C 0.1276(11) 0.3963(10) 0.4548(15) 0.055(3) Uani 1 d .
H4A H 0.0710(12) 0.4183(61) 0.5173(54) 0.082 Uiso 1 calc R
H4B H 0.1720(61) 0.4472(40) 0.4273(16) 0.082 Uiso 1 calc R
H4C H 0.1676(62) 0.3515(19) 0.5108(56) 0.082 Uiso 1 calc R
C5 C 0.2273(20) 0.2500 -0.1621(21) 0.078(8) Uani 1 d S
H5 H 0.2985(20) 0.2500 -0.1842(21) 0.094 Uiso 1 calc SR
C6 C 0.1762(19) 0.3248(13) -0.1462(18) 0.092(7) Uani 1 d .
H6 H 0.2022(19) 0.3845(13) -0.1565(18) 0.110 Uiso 1 calc R
C7 C 0.0753(15) 0.3004(16) -0.1111(15) 0.110(10) Uani 1 d .
H7 H 0.0192(15) 0.3395(16) -0.0916(15) 0.131 Uiso 1 calc R
H1 H -0.0164(182) 0.2500 0.5890(219) 0.068(65) Uiso 1 d S
H2 H -0.1024(136) 0.3226(128) 0.5549(186) 0.097(57) Uiso 1 d .

loop_
_atom_type_symbol
_atom_type_description
_atom_type_scat_dispersion_real
_atom_type_scat_dispersion_imag
_atom_type_scat_source
C C 0.0033 0.0016 'International Tables Vol C Tables 4.2.6.8 and 6.1.1.4'
H H 0.0000 0.0000 'International Tables Vol C Tables 4.2.6.8 and 6.1.1.4'
W W -0.8490 6.8722 'International Tables Vol C Tables 4.2.6.8 and 6.1.1.4'
Si Si 0.0817 0.0704 'International Tables Vol C Tables 4.2.6.8 and 6.1.1.4'
O O 0.0106 0.0060 'International Tables Vol C Tables 4.2.6.8 and 6.1.1.4'

loop_
_geom_angle_atom_site_label_1
_geom_angle_atom_site_label_2
_geom_angle_atom_site_label_3
_geom_angle
_geom_angle_site_symmetry_1
_geom_angle_site_symmetry_3
C1 W C1 78.8(7) 6_565 .
C1 W C5 103.2(6) 6_565 .
C1 W C5 103.2(6) . .
C1 W C7 152.6(6) 6_565 6_565
C1 W C7 119.2(7) . 6_565
C5 W C7 54.7(7) . 6_565
C1 W C7 119.2(7) 6_565 .
C1 W C7 152.6(5) . .
C5 W C7 54.7(7) . .
C7 W C7 36.6(12) 6_565 .
C1 W C6 95.0(6) 6_565 .
C1 W C6 132.4(7) . .
C5 W C6 31.8(6) . .
C7 W C6 57.6(6) 6_565 .
C7 W C6 34.2(7) . .
C1 W C6 132.4(7) 6_565 6_565
C1 W C6 95.0(6) . 6_565
C5 W C6 31.8(6) . 6_565
C7 W C6 34.2(7) 6_565 6_565
C7 W C6 57.6(6) . 6_565
C6 W C6 55.2(10) . 6_565
C1 W Si 114.4(3) 6_565 6_565
C1 W Si 74.9(3) . 6_565
C5 W Si 140.8(4) . 6_565
C7 W Si 91.3(4) 6_565 6_565
C7 W Si 110.8(6) . 6_565
C6 W Si 144.8(6) . 6_565
C6 W Si 109.0(6) 6_565 6_565
C1 W Si 74.9(3) 6_565 .
C1 W Si 114.4(3) . .
C5 W Si 140.8(4) . .
C7 W Si 110.8(6) 6_565 .
C7 W Si 91.3(4) . .
C6 W Si 109.0(6) . .
C6 W Si 144.8(6) 6_565 .
Si W Si 64.06(13) 6_565 .
O2 Si C3 103.1(6) . .
O2 Si C4 101.7(6) . .
C3 Si C4 105.5(6) . .
O2 Si W 99.2(3) . .
C3 Si W 118.8(4) . .
C4 Si W 124.4(5) . .
O2 Si Si 42.6(3) . 6_565
C3 Si Si 130.2(4) . 6_565
C4 Si Si 115.0(5) . 6_565
W Si Si 57.97(6) . 6_565
C2 O2 Si 129.8(4) . .
C2 O2 Si 129.8(4) . 6_565
Si O2 Si 94.9(5) . 6_565
O1 C1 W 176.2(10) . .
C6 C5 C6 116.8(28) 6_565 .
C6 C5 W 75.9(12) 6_565 .
C6 C5 W 75.9(12) . .
C5 C6 C7 106.7(20) . .
C5 C6 W 72.3(11) . .
C7 C6 W 72.2(10) . .
C6 C7 C7 105.0(13) . 6_565
C6 C7 W 73.6(8) . .
C7 C7 W 71.7(6) 6_565 .

loop_
_geom_bond_atom_site_label_1
_geom_bond_atom_site_label_2
_geom_bond_distance
_geom_bond_site_symmetry_2
W C1 1.932(11) 6_565
W C1 1.932(11) .
W C5 2.30(2) .
W C7 2.321(13) 6_565
W C7 2.321(13) .
W C6 2.339(15) .
W C6 2.339(15) 6_565
W Si 2.490(3) 6_565
W Si 2.490(3) .
Si O2 1.793(8) .
Si C3 1.881(12) .
Si C4 1.890(12) .
Si Si 2.641(5) 6_565
O2 C2 1.47(2) .
O2 Si 1.793(7) 6_565
C1 O1 1.177(14) .
C5 C6 1.27(2) 6_565
C5 C6 1.27(2) .
C6 C7 1.37(3) .
C7 C7 1.46(5) 6_565
